data_4031178
loop_
_publ_author_name
'Zhuang, Yue'
'He, Yuwei'
'Zhou, Zihong'
'Xia, Wang'
'Cheng, Chuyu'
'Wang, Meng'
'Chen, Bin'
'Zhou, Zhongyuan'
'Pang, Jiyan'
'Qiu, Liqin'

_publ_section_title
;
 Synthesis of a Class of Chiral-Bridged Phosphoramidite Ligands and Their
 Applications in the First Iridium-Catalyzed Asymmetric Addition of
 Arylboronic Acids to Isatins.
;
_journal_issue 14
_journal_name_full 'The Journal of organic chemistry'
_journal_page_first 6968
_journal_page_last 6975
_journal_paper_doi 10.1021/acs.joc.5b00595
_journal_volume 80
_journal_year 2015
_chemical_absolute_configuration rm
_chemical_formula_sum 'C32 H32 N O4 P'
_chemical_formula_weight 525.56
_chemical_name_systematic
;

 ?

;
_space_group_IT_number 19
_symmetry_cell_setting orthorhombic
_symmetry_space_group_name_Hall 'P 2ac 2ab'
_symmetry_space_group_name_H-M 'P 21 21 21'
_atom_sites_solution_hydrogens geom
_atom_sites_solution_primary direct
_atom_sites_solution_secondary difmap
_audit_creation_method SHELXL-97
_cell_angle_alpha 90.00
_cell_angle_beta 90.00
_cell_angle_gamma 90.00
_cell_formula_units_Z 4
_cell_length_a 8.4161(2)
_cell_length_b 13.3624(3)
_cell_length_c 24.8701(5)
_cell_measurement_reflns_used 9836
_cell_measurement_temperature 296(2)
_cell_measurement_theta_max 25.20
_cell_measurement_theta_min 2.24
_cell_volume 2796.87(11)
_computing_cell_refinement 'Bruker APEXII'
_computing_data_collection 'Bruker APEXII'
_computing_data_reduction 'Bruker SAINT'
_computing_molecular_graphics 'Bruker SHELXTL'
_computing_publication_material 'Bruker SHELXTL'
_computing_structure_refinement 'SHELXL-97 (Sheldrick, 1997)'
_computing_structure_solution 'SHELXS-97 (Sheldrick, 1990)'
_diffrn_ambient_temperature 296(2)
_diffrn_measured_fraction_theta_full 0.999
_diffrn_measured_fraction_theta_max 0.999
_diffrn_measurement_device_type 'Bruker APEXII CCD area detector'
_diffrn_measurement_method 'phi and omega scans'
_diffrn_radiation_monochromator graphite
_diffrn_radiation_source 'fine-focus sealed tube'
_diffrn_radiation_type MoK\a
_diffrn_radiation_wavelength 0.71073
_diffrn_reflns_av_R_equivalents 0.0365
_diffrn_reflns_av_sigmaI/netI 0.0325
_diffrn_reflns_limit_h_max 10
_diffrn_reflns_limit_h_min -10
_diffrn_reflns_limit_k_max 17
_diffrn_reflns_limit_k_min -17
_diffrn_reflns_limit_l_max 32
_diffrn_reflns_limit_l_min -31
_diffrn_reflns_number 34196
_diffrn_reflns_theta_full 27.41
_diffrn_reflns_theta_max 27.41
_diffrn_reflns_theta_min 1.64
_exptl_absorpt_coefficient_mu 0.136
_exptl_absorpt_correction_T_max 0.7456
_exptl_absorpt_correction_T_min 0.6658
_exptl_absorpt_correction_type multi-scan
_exptl_absorpt_process_details 'SAINT ver 7.34; Bruker SADABS'
_exptl_crystal_colour colourless
_exptl_crystal_density_diffrn 1.248
_exptl_crystal_density_method 'not measured'
_exptl_crystal_description BLOCK
_exptl_crystal_F_000 1112
_exptl_crystal_size_max 0.46
_exptl_crystal_size_mid 0.44
_exptl_crystal_size_min 0.40
_refine_diff_density_max 0.125
_refine_diff_density_min -0.174
_refine_diff_density_rms 0.033
_refine_ls_abs_structure_details 'Flack H D (1983), Acta Cryst. A39, 876-881'
_refine_ls_abs_structure_Flack 0.04(8)
_refine_ls_extinction_method none
_refine_ls_goodness_of_fit_ref 1.002
_refine_ls_hydrogen_treatment mixed
_refine_ls_matrix_type full
_refine_ls_number_parameters 416
_refine_ls_number_reflns 6351
_refine_ls_number_restraints 1
_refine_ls_restrained_S_all 1.003
_refine_ls_R_factor_all 0.0613
_refine_ls_R_factor_gt 0.0377
_refine_ls_shift/su_max 0.000
_refine_ls_shift/su_mean 0.000
_refine_ls_structure_factor_coef Fsqd
_refine_ls_weighting_details 'calc w=1/[\s^2^(Fo^2^)+(0.0416P)^2^+0.3021P] where P=(Fo^2^+2Fc^2^)/3'
_refine_ls_weighting_scheme calc
_refine_ls_wR_factor_gt 0.0797
_refine_ls_wR_factor_ref 0.0906
_reflns_number_gt 4746
_reflns_number_total 6351
_reflns_threshold_expression >2sigma(I)
_cod_data_source_file jo5b00595_si_001.cif
_cod_data_source_block qlq42
_cod_depositor_comments
;
The following automatic conversions were performed:

'_symmetry_cell_setting' value 'Orthorhombic' changed to
'orthorhombic' according to
/usr/data/users/saulius/crontab/automatic-downloads/rss-feeds/ACS/lib/dictionaries/cif_core.dic
dictionary named 'cif_core.dic' version 2.4.2 from 2011-04-26.

Automatic conversion script
Id: cif_fix_values 3271 2015-04-21 07:52:19Z andrius 

 Adding full bibliography for 4031178.cif.
;
_cod_original_sg_symbol_H-M P2(1)2(1)2(1)
_cod_database_code 4031178

loop_
_symmetry_equiv_pos_as_xyz
'x, y, z'
'-x+1/2, -y, z+1/2'
'-x, y+1/2, -z+1/2'
'x+1/2, -y+1/2, -z'

loop_
_atom_site_label
_atom_site_type_symbol
_atom_site_fract_x
_atom_site_fract_y
_atom_site_fract_z
_atom_site_U_iso_or_equiv
_atom_site_adp_type
_atom_site_occupancy
_atom_site_symmetry_multiplicity
_atom_site_calc_flag
_atom_site_refinement_flags
P1 P 0.42724(5) 0.63361(3) 0.156249(17) 0.04819(10) Uani 1 1 d .
O1 O 0.56250(12) 0.62951(6) 0.10770(4) 0.0455(2) Uani 1 1 d .
O2 O 0.52517(13) 0.70918(7) 0.19805(4) 0.0546(3) Uani 1 1 d .
O3 O 0.81169(12) 0.95174(7) 0.10679(4) 0.0481(3) Uani 1 1 d .
O4 O 1.02749(12) 0.80684(7) 0.12293(4) 0.0516(3) Uani 1 1 d .
N1 N 0.44998(16) 0.51729(9) 0.17758(5) 0.0497(3) Uani 1 1 d .
C1 C 0.59650(17) 0.71951(10) 0.08189(6) 0.0428(4) Uani 1 1 d .
C2 C 0.69789(17) 0.78713(10) 0.10705(6) 0.0402(3) Uani 1 1 d .
C3 C 0.72893(17) 0.87714(10) 0.08003(6) 0.0436(4) Uani 1 1 d .
C4 C 0.6695(2) 0.89431(12) 0.02930(6) 0.0539(4) Uani 1 1 d .
H4A H 0.6885(17) 0.9579(11) 0.0126(6) 0.050(4) Uiso 1 1 d .
C5 C 0.5762(2) 0.82313(13) 0.00468(7) 0.0602(5) Uani 1 1 d .
H5A H 0.546(2) 0.8331(13) -0.0297(7) 0.077(6) Uiso 1 1 d .
C6 C 0.5369(2) 0.73579(12) 0.03103(7) 0.0548(4) Uani 1 1 d .
H6A H 0.465(2) 0.6877(11) 0.0169(6) 0.062(5) Uiso 1 1 d .
C7 C 0.77376(17) 0.76328(9) 0.15911(6) 0.0404(3) Uani 1 1 d .
C8 C 0.6877(2) 0.72390(10) 0.20230(6) 0.0470(4) Uani 1 1 d .
C9 C 0.7600(2) 0.70775(11) 0.25186(7) 0.0586(5) Uani 1 1 d .
H9A H 0.698(2) 0.6825(12) 0.2805(6) 0.063(5) Uiso 1 1 d .
C10 C 0.9188(3) 0.72825(12) 0.25821(7) 0.0640(5) Uani 1 1 d .
H10A H 0.969(2) 0.7171(13) 0.2924(7) 0.079(6) Uiso 1 1 d .
C11 C 1.0081(2) 0.76261(12) 0.21559(7) 0.0585(5) Uani 1 1 d .
H11A H 1.117(2) 0.7682(13) 0.2205(6) 0.065(5) Uiso 1 1 d .
C12 C 0.93618(19) 0.77923(10) 0.16652(6) 0.0453(4) Uani 1 1 d .
C13 C 1.0848(2) 0.90903(12) 0.12295(7) 0.0568(4) Uani 1 1 d .
H13A H 1.0828(19) 0.9334(11) 0.1595(6) 0.054(4) Uiso 1 1 d .
C14 C 0.9722(2) 0.97056(11) 0.08910(7) 0.0533(4) Uani 1 1 d .
H14A H 0.9754(18) 0.9477(11) 0.0516(6) 0.048(4) Uiso 1 1 d .
C15 C 1.2532(2) 0.90723(17) 0.10135(12) 0.0935(8) Uani 1 1 d .
H15A H 1.2947 0.9741 0.1005 0.119(8) Uiso 1 1 calc R
H15B H 1.2531 0.8800 0.0656 0.111(8) Uiso 1 1 calc R
H15C H 1.3184 0.8665 0.1242 0.133 Uiso 1 1 calc R
C16 C 1.0007(3) 1.08273(13) 0.09466(10) 0.0840(7) Uani 1 1 d .
H16A H 1.1103 1.0973 0.0874 0.101 Uiso 1 1 calc R
H16B H 0.9751 1.1035 0.1306 0.138(10) Uiso 1 1 calc R
H16C H 0.9347 1.1181 0.0695 0.165 Uiso 1 1 calc R
C17 C 0.3048(2) 0.46275(11) 0.19649(7) 0.0509(4) Uani 1 1 d .
H17A H 0.3455(19) 0.3982(12) 0.2049(6) 0.053(4) Uiso 1 1 d .
C18 C 0.18227(18) 0.45087(11) 0.15239(7) 0.0498(4) Uani 1 1 d .
C19 C 0.0649(2) 0.52098(13) 0.14281(7) 0.0602(5) Uani 1 1 d .
H19A H 0.055(2) 0.5740(13) 0.1654(7) 0.072(5) Uiso 1 1 d .
C20 C -0.0409(2) 0.51071(16) 0.10106(9) 0.0748(6) Uani 1 1 d .
H20A H -0.123(3) 0.5627(15) 0.0966(8) 0.097(7) Uiso 1 1 d .
C21 C -0.0315(3) 0.42844(17) 0.06863(8) 0.0809(6) Uani 1 1 d .
H21A H -0.1022 0.4211 0.0402 0.097 Uiso 1 1 calc R
C22 C 0.0814(3) 0.35668(16) 0.07779(8) 0.0828(6) Uani 1 1 d .
H22A H 0.0868 0.3006 0.0557 0.099 Uiso 1 1 calc R
C23 C 0.1869(2) 0.36732(13) 0.11957(7) 0.0642(5) Uani 1 1 d .
H23A H 0.263(2) 0.3183(13) 0.1278(7) 0.067(5) Uiso 1 1 d .
C24 C 0.2390(3) 0.50696(14) 0.24854(7) 0.0698(5) Uani 1 1 d .
H24A H 0.1544 0.4654 0.2616 0.094(7) Uiso 1 1 calc R
H24B H 0.1992 0.5731 0.2417 0.113 Uiso 1 1 calc R
H24C H 0.3220 0.5102 0.2750 0.113 Uiso 1 1 calc R
C25 C 0.6029(2) 0.46293(12) 0.18157(7) 0.0563(5) Uani 1 1 d .
H25A H 0.6833(18) 0.5099(12) 0.1637(6) 0.054(4) Uiso 1 1 d .
C26 C 0.59883(19) 0.36978(12) 0.14681(7) 0.0550(4) Uani 1 1 d .
C27 C 0.5719(3) 0.37984(14) 0.09212(8) 0.0737(6) Uani 1 1 d .
H27A H 0.562(3) 0.4449(15) 0.0785(8) 0.089(6) Uiso 1 1 d .
C28 C 0.5630(3) 0.29842(16) 0.05915(9) 0.0886(7) Uani 1 1 d .
H28A H 0.534(3) 0.3061(15) 0.0212(9) 0.102(7) Uiso 1 1 d .
C29 C 0.5817(3) 0.20281(16) 0.07956(9) 0.0917(7) Uani 1 1 d D
H29A H 0.561(3) 0.1449(16) 0.0566(8) 0.095(7) Uiso 1 1 d .
C30 C 0.6068(3) 0.19131(14) 0.13296(9) 0.0893(7) Uani 1 1 d D
H30A H 0.612(3) 0.1260(17) 0.1479(8) 0.105(7) Uiso 1 1 d .
C31 C 0.6162(2) 0.27356(13) 0.16655(8) 0.0709(5) Uani 1 1 d .
H31A H 0.6344 0.2640 0.2031 0.085 Uiso 1 1 calc R
C32 C 0.6495(3) 0.44331(15) 0.24006(8) 0.0801(6) Uani 1 1 d .
H32A H 0.5993 0.3830 0.2523 0.101(7) Uiso 1 1 calc R
H32B H 0.6158 0.4985 0.2620 0.121 Uiso 1 1 calc R
H32C H 0.7628 0.4362 0.2426 0.121 Uiso 1 1 calc R

loop_
_atom_site_aniso_label
_atom_site_aniso_U_11
_atom_site_aniso_U_22
_atom_site_aniso_U_33
_atom_site_aniso_U_23
_atom_site_aniso_U_13
_atom_site_aniso_U_12
P1 0.0499(2) 0.03547(16) 0.0592(2) 0.00482(18) 0.0032(2) -0.00027(17)
O1 0.0536(6) 0.0343(4) 0.0485(5) 0.0002(4) -0.0006(5) -0.0048(5)
O2 0.0636(6) 0.0452(5) 0.0551(6) -0.0080(5) 0.0162(5) -0.0061(5)
O3 0.0547(6) 0.0347(5) 0.0548(6) -0.0023(5) 0.0063(5) -0.0010(5)
O4 0.0510(6) 0.0400(5) 0.0639(7) -0.0070(5) 0.0043(5) 0.0007(5)
N1 0.0533(7) 0.0370(6) 0.0586(8) 0.0054(5) 0.0011(6) -0.0007(6)
C1 0.0476(8) 0.0380(7) 0.0430(8) 0.0003(6) 0.0009(7) 0.0019(6)
C2 0.0431(7) 0.0364(7) 0.0409(8) -0.0002(6) 0.0002(6) 0.0029(6)
C3 0.0483(8) 0.0343(7) 0.0481(8) -0.0006(7) 0.0022(7) 0.0038(6)
C4 0.0627(10) 0.0465(8) 0.0524(10) 0.0130(7) 0.0008(8) 0.0031(8)
C5 0.0704(11) 0.0630(9) 0.0473(10) 0.0111(8) -0.0092(9) -0.0027(9)
C6 0.0599(10) 0.0528(9) 0.0517(9) -0.0029(8) -0.0098(8) -0.0022(8)
C7 0.0524(8) 0.0293(6) 0.0396(7) -0.0035(6) -0.0009(7) 0.0001(6)
C8 0.0615(9) 0.0334(7) 0.0460(8) -0.0038(7) 0.0015(8) -0.0013(7)
C9 0.0957(13) 0.0388(8) 0.0413(9) -0.0012(7) 0.0021(9) -0.0004(8)
C10 0.0964(13) 0.0466(8) 0.0489(10) -0.0020(8) -0.0199(10) 0.0045(10)
C11 0.0686(11) 0.0420(8) 0.0649(11) -0.0086(8) -0.0207(9) 0.0066(8)
C12 0.0576(8) 0.0299(6) 0.0482(9) -0.0058(6) -0.0009(8) 0.0035(7)
C13 0.0558(10) 0.0476(8) 0.0669(11) -0.0064(8) 0.0053(9) -0.0091(8)
C14 0.0580(9) 0.0436(8) 0.0583(10) -0.0027(7) 0.0099(8) -0.0093(7)
C15 0.0584(12) 0.0801(13) 0.142(2) 0.0073(15) 0.0163(13) -0.0072(11)
C16 0.0862(14) 0.0467(9) 0.1192(18) 0.0082(11) 0.0085(13) -0.0147(10)
C17 0.0642(10) 0.0354(7) 0.0532(9) 0.0035(7) 0.0092(8) -0.0050(7)
C18 0.0552(9) 0.0406(7) 0.0536(9) 0.0017(7) 0.0139(8) -0.0093(7)
C19 0.0543(9) 0.0534(9) 0.0730(12) -0.0038(8) 0.0095(9) -0.0034(8)
C20 0.0549(11) 0.0825(13) 0.0869(14) 0.0146(11) 0.0058(10) -0.0056(10)
C21 0.0738(13) 0.0982(15) 0.0706(13) 0.0089(11) -0.0086(10) -0.0234(12)
C22 0.1088(16) 0.0709(12) 0.0687(12) -0.0154(10) -0.0014(12) -0.0198(13)
C23 0.0829(12) 0.0454(8) 0.0644(11) -0.0042(9) 0.0050(10) -0.0027(9)
C24 0.0886(13) 0.0654(11) 0.0553(11) -0.0040(9) 0.0150(10) -0.0078(10)
C25 0.0566(10) 0.0440(8) 0.0683(11) 0.0087(8) -0.0063(8) 0.0031(8)
C26 0.0531(9) 0.0476(8) 0.0642(10) 0.0065(8) 0.0038(8) 0.0064(7)
C27 0.0968(14) 0.0593(10) 0.0651(12) 0.0053(9) 0.0106(11) 0.0150(11)
C28 0.1265(19) 0.0762(13) 0.0632(12) -0.0053(11) 0.0126(14) 0.0194(14)
C29 0.1251(19) 0.0627(12) 0.0871(15) -0.0192(11) 0.0138(15) 0.0136(13)
C30 0.1290(19) 0.0471(10) 0.0917(15) 0.0015(10) 0.0088(14) 0.0239(12)
C31 0.0880(13) 0.0526(9) 0.0720(12) 0.0042(9) 0.0017(10) 0.0185(9)
C32 0.1039(15) 0.0565(10) 0.0800(13) 0.0061(10) -0.0306(12) 0.0074(11)

loop_
_atom_type_symbol
_atom_type_description
_atom_type_scat_dispersion_real
_atom_type_scat_dispersion_imag
_atom_type_scat_source
C C 0.0033 0.0016 'International Tables Vol C Tables 4.2.6.8 and 6.1.1.4'
H H 0.0000 0.0000 'International Tables Vol C Tables 4.2.6.8 and 6.1.1.4'
N N 0.0061 0.0033 'International Tables Vol C Tables 4.2.6.8 and 6.1.1.4'
O O 0.0106 0.0060 'International Tables Vol C Tables 4.2.6.8 and 6.1.1.4'
P P 0.1023 0.0942 'International Tables Vol C Tables 4.2.6.8 and 6.1.1.4'

loop_
_geom_angle_atom_site_label_1
_geom_angle_atom_site_label_2
_geom_angle_atom_site_label_3
_geom_angle
N1 P1 O1 97.06(6)
N1 P1 O2 108.18(6)
O1 P1 O2 97.73(5)
C1 O1 P1 116.58(8)
C8 O2 P1 128.42(9)
C3 O3 C14 116.71(11)
C12 O4 C13 115.95(11)
C25 N1 C17 116.68(12)
C25 N1 P1 125.66(11)
C17 N1 P1 117.62(10)
C6 C1 C2 122.24(13)
C6 C1 O1 118.98(13)
C2 C1 O1 118.65(12)
C1 C2 C3 117.10(13)
C1 C2 C7 121.25(12)
C3 C2 C7 121.61(12)
C4 C3 O3 120.18(13)
C4 C3 C2 120.97(14)
O3 C3 C2 118.70(13)
C3 C4 C5 119.97(15)
C3 C4 H4A 119.0(9)
C5 C4 H4A 120.9(9)
C4 C5 C6 120.68(15)
C4 C5 H5A 118.8(12)
C6 C5 H5A 120.4(12)
C1 C6 C5 118.86(15)
C1 C6 H6A 117.7(10)
C5 C6 H6A 123.3(10)
C12 C7 C8 117.61(13)
C12 C7 C2 120.38(13)
C8 C7 C2 122.00(13)
O2 C8 C9 118.51(14)
O2 C8 C7 120.41(14)
C9 C8 C7 120.80(15)
C10 C9 C8 119.79(16)
C10 C9 H9A 121.4(10)
C8 C9 H9A 118.8(10)
C9 C10 C11 120.57(16)
C9 C10 H10A 119.8(11)
C11 C10 H10A 119.6(12)
C10 C11 C12 119.63(17)
C10 C11 H11A 117.7(10)
C12 C11 H11A 122.4(10)
O4 C12 C11 119.58(15)
O4 C12 C7 118.87(13)
C11 C12 C7 121.46(15)
O4 C13 C14 107.69(13)
O4 C13 C15 107.23(14)
C14 C13 C15 113.44(16)
O4 C13 H13A 108.2(9)
C14 C13 H13A 109.3(9)
C15 C13 H13A 110.8(10)
O3 C14 C13 108.82(13)
O3 C14 C16 106.94(14)
C13 C14 C16 112.68(15)
O3 C14 H14A 105.1(9)
C13 C14 H14A 110.0(9)
C16 C14 H14A 112.9(9)
C13 C15 H15A 109.5
C13 C15 H15B 109.5
H15A C15 H15B 109.5
C13 C15 H15C 109.5
H15A C15 H15C 109.5
H15B C15 H15C 109.5
C14 C16 H16A 109.5
C14 C16 H16B 109.5
H16A C16 H16B 109.5
C14 C16 H16C 109.5
H16A C16 H16C 109.5
H16B C16 H16C 109.5
N1 C17 C18 112.28(13)
N1 C17 C24 111.95(13)
C18 C17 C24 114.04(14)
N1 C17 H17A 102.5(10)
C18 C17 H17A 108.0(9)
C24 C17 H17A 107.2(9)
C19 C18 C23 117.72(16)
C19 C18 C17 122.74(14)
C23 C18 C17 119.53(14)
C20 C19 C18 121.70(17)
C20 C19 H19A 119.3(12)
C18 C19 H19A 119.0(12)
C21 C20 C19 119.26(19)
C21 C20 H20A 122.8(12)
C19 C20 H20A 117.9(12)
C20 C21 C22 120.4(2)
C20 C21 H21A 119.8
C22 C21 H21A 119.8
C21 C22 C23 120.11(19)
C21 C22 H22A 119.9
C23 C22 H22A 119.9
C22 C23 C18 120.78(18)
C22 C23 H23A 122.3(11)
C18 C23 H23A 116.9(11)
C17 C24 H24A 109.5
C17 C24 H24B 109.5
H24A C24 H24B 109.5
C17 C24 H24C 109.5
H24A C24 H24C 109.5
H24B C24 H24C 109.5
N1 C25 C26 110.16(13)
N1 C25 C32 111.75(15)
C26 C25 C32 114.05(14)
N1 C25 H25A 104.1(9)
C26 C25 H25A 105.7(9)
C32 C25 H25A 110.4(9)
C31 C26 C27 117.10(17)
C31 C26 C25 123.93(16)
C27 C26 C25 118.94(15)
C28 C27 C26 121.44(18)
C28 C27 H27A 121.1(12)
C26 C27 H27A 117.4(12)
C27 C28 C29 120.6(2)
C27 C28 H28A 120.6(12)
C29 C28 H28A 118.6(12)
C30 C29 C28 118.9(2)
C30 C29 H29A 120.7(12)
C28 C29 H29A 119.8(12)
C29 C30 C31 120.76(19)
C29 C30 H30A 119.7(13)
C31 C30 H30A 119.4(13)
C30 C31 C26 121.20(19)
C30 C31 H31A 119.4
C26 C31 H31A 119.4
C25 C32 H32A 109.5
C25 C32 H32B 109.5
H32A C32 H32B 109.5
C25 C32 H32C 109.5
H32A C32 H32C 109.5
H32B C32 H32C 109.5

loop_
_geom_bond_atom_site_label_1
_geom_bond_atom_site_label_2
_geom_bond_distance
P1 N1 1.6535(12)
P1 O1 1.6603(11)
P1 O2 1.6671(11)
O1 C1 1.3929(16)
O2 C8 1.386(2)
O3 C3 1.3863(17)
O3 C14 1.442(2)
O4 C12 1.3792(18)
O4 C13 1.4482(18)
N1 C25 1.481(2)
N1 C17 1.498(2)
C1 C6 1.378(2)
C1 C2 1.3914(19)
C2 C3 1.4024(19)
C2 C7 1.478(2)
C3 C4 1.376(2)
C4 C5 1.377(2)
C4 H4A 0.960(15)
C5 C6 1.379(2)
C5 H5A 0.902(18)
C6 H6A 0.950(16)
C7 C12 1.396(2)
C7 C8 1.398(2)
C8 C9 1.391(2)
C9 C10 1.373(3)
C9 H9A 0.945(16)
C10 C11 1.378(3)
C10 H10A 0.961(18)
C11 C12 1.380(2)
C11 H11A 0.926(18)
C13 C14 1.511(2)
C13 C15 1.516(3)
C13 H13A 0.966(15)
C14 C16 1.524(2)
C14 H14A 0.982(15)
C15 H15A 0.9600
C15 H15B 0.9600
C15 H15C 0.9600
C16 H16A 0.9600
C16 H16B 0.9600
C16 H16C 0.9600
C17 C18 1.514(2)
C17 C24 1.527(2)
C17 H17A 0.951(15)
C18 C19 1.382(2)
C18 C23 1.384(2)
C19 C20 1.375(3)
C19 H19A 0.908(17)
C20 C21 1.366(3)
C20 H20A 0.99(2)
C21 C22 1.369(3)
C21 H21A 0.9300
C22 C23 1.374(3)
C22 H22A 0.9300
C23 H23A 0.940(17)
C24 H24A 0.9600
C24 H24B 0.9600
C24 H24C 0.9600
C25 C26 1.516(2)
C25 C32 1.529(3)
C25 H25A 1.024(16)
C26 C31 1.384(2)
C26 C27 1.386(2)
C27 C28 1.364(3)
C27 H27A 0.937(19)
C28 C29 1.384(3)
C28 H28A 0.98(2)
C29 C30 1.353(3)
C29 H29A 0.98(2)
C30 C31 1.383(3)
C30 H30A 0.95(2)
C31 H31A 0.9300
C32 H32A 0.9600
C32 H32B 0.9600
C32 H32C 0.9600

loop_
_geom_torsion_atom_site_label_1
_geom_torsion_atom_site_label_2
_geom_torsion_atom_site_label_3
_geom_torsion_atom_site_label_4
_geom_torsion
N1 P1 O1 C1 -172.88(10)
O2 P1 O1 C1 -63.36(10)
N1 P1 O2 C8 74.48(13)
O1 P1 O2 C8 -25.61(13)
O1 P1 N1 C25 38.05(13)
O2 P1 N1 C25 -62.52(14)
O1 P1 N1 C17 -144.32(11)
O2 P1 N1 C17 115.12(11)
P1 O1 C1 C6 -104.52(14)
P1 O1 C1 C2 79.54(14)
C6 C1 C2 C3 4.5(2)
O1 C1 C2 C3 -179.73(12)
C6 C1 C2 C7 -173.44(14)
O1 C1 C2 C7 2.4(2)
C14 O3 C3 C4 -75.42(17)
C14 O3 C3 C2 108.93(15)
C1 C2 C3 C4 -4.1(2)
C7 C2 C3 C4 173.76(14)
C1 C2 C3 O3 171.47(12)
C7 C2 C3 O3 -10.6(2)
O3 C3 C4 C5 -174.61(15)
C2 C3 C4 C5 0.9(2)
C3 C4 C5 C6 2.2(3)
C2 C1 C6 C5 -1.5(2)
O1 C1 C6 C5 -177.31(15)
C4 C5 C6 C1 -1.9(3)
C1 C2 C7 C12 132.35(14)
C3 C2 C7 C12 -45.47(19)
C1 C2 C7 C8 -47.30(19)
C3 C2 C7 C8 134.88(14)
P1 O2 C8 C9 -123.30(13)
P1 O2 C8 C7 62.74(17)
C12 C7 C8 O2 178.04(12)
C2 C7 C8 O2 -2.3(2)
C12 C7 C8 C9 4.2(2)
C2 C7 C8 C9 -176.12(13)
O2 C8 C9 C10 -175.60(14)
C7 C8 C9 C10 -1.7(2)
C8 C9 C10 C11 -1.4(2)
C9 C10 C11 C12 1.8(2)
C13 O4 C12 C11 -74.36(17)
C13 O4 C12 C7 109.20(15)
C10 C11 C12 O4 -175.47(13)
C10 C11 C12 C7 0.9(2)
C8 C7 C12 O4 172.53(11)
C2 C7 C12 O4 -7.14(18)
C8 C7 C12 C11 -3.8(2)
C2 C7 C12 C11 176.49(13)
C12 O4 C13 C14 -96.77(15)
C12 O4 C13 C15 140.81(16)
C3 O3 C14 C13 -93.15(15)
C3 O3 C14 C16 144.87(14)
O4 C13 C14 O3 50.45(17)
C15 C13 C14 O3 168.96(15)
O4 C13 C14 C16 168.88(15)
C15 C13 C14 C16 -72.6(2)
C25 N1 C17 C18 -120.44(14)
P1 N1 C17 C18 61.71(15)
C25 N1 C17 C24 109.79(16)
P1 N1 C17 C24 -68.06(16)
N1 C17 C18 C19 -89.56(18)
C24 C17 C18 C19 39.1(2)
N1 C17 C18 C23 89.84(17)
C24 C17 C18 C23 -141.47(16)
C23 C18 C19 C20 -2.3(2)
C17 C18 C19 C20 177.14(16)
C18 C19 C20 C21 1.0(3)
C19 C20 C21 C22 0.4(3)
C20 C21 C22 C23 -0.4(3)
C21 C22 C23 C18 -1.0(3)
C19 C18 C23 C22 2.3(3)
C17 C18 C23 C22 -177.17(17)
C17 N1 C25 C26 62.00(18)
P1 N1 C25 C26 -120.35(13)
C17 N1 C25 C32 -65.87(18)
P1 N1 C25 C32 111.78(15)
N1 C25 C26 C31 -119.07(18)
C32 C25 C26 C31 7.5(2)
N1 C25 C26 C27 59.1(2)
C32 C25 C26 C27 -174.34(18)
C31 C26 C27 C28 -0.1(3)
C25 C26 C27 C28 -178.3(2)
C26 C27 C28 C29 -0.4(4)
C27 C28 C29 C30 0.9(4)
C28 C29 C30 C31 -1.0(4)
C29 C30 C31 C26 0.6(4)
C27 C26 C31 C30 0.0(3)
C25 C26 C31 C30 178.1(2)
